data_2311772
loop_
_publ_author_name
'Chia, Tze Shyang'
'Quah, Ching Kheng'

_publ_section_title
;
 Temperature-induced order-disorder structural phase transitions of
 two-dimensional isostructural hexamethylenetetramine co-crystals.
;
_journal_issue 'Pt 5'
_journal_name_full 'Acta crystallographica Section B, Structural science, crystal engineering and materials'
_journal_page_first 879
_journal_page_last 890
_journal_paper_doi 10.1107/S2052520617009520
_journal_volume 73
_journal_year 2017
_chemical_formula_moiety '2(C8 H8 O2), C6 H12 N4'
_chemical_formula_sum 'C22 H28 N4 O4'
_chemical_formula_weight 412.48
_chemical_name_systematic
;
Hexamethylenetetramine bis(4-methylbenzoic acid)
;
_space_group_crystal_system monoclinic
_space_group_IT_number 14
_space_group_name_Hall '-P 2yn'
_space_group_name_H-M_alt 'P 1 21/n 1'
_atom_sites_solution_hydrogens mixed
_audit_creation_method SHELXL-2014/7
_cell_angle_alpha 90
_cell_angle_beta 99.6957(12)
_cell_angle_gamma 90
_cell_formula_units_Z 4
_cell_length_a 6.1425(4)
_cell_length_b 28.0850(18)
_cell_length_c 12.1822(8)
_cell_measurement_reflns_used 9593
_cell_measurement_temperature 100.0(1)
_cell_measurement_theta_max 28.28
_cell_measurement_theta_min 2.90
_cell_volume 2071.6(2)
_computing_cell_refinement 'SAINT (Bruker, 2009)'
_computing_data_collection 'APEX2 (Bruker, 2009)'
_computing_data_reduction 'SAINT (Bruker, 2009)'
_computing_molecular_graphics
;
SHELXTL (Sheldrick, 2008), Mercury (Macrae <i>et al.</i>, 2008)
;
_computing_publication_material
;
PLATON (Spek, 2009)
;
_computing_structure_refinement 'SHELXL-2014 (Sheldrick, 2015)'
_computing_structure_solution 'SHELXS-2013 (Sheldrick, 2008)'
_diffrn_ambient_temperature 100.0(1)
_diffrn_measured_fraction_theta_full 1.000
_diffrn_measured_fraction_theta_max 0.973
_diffrn_measurement_device_type 'Bruker APEX Duo CCD area detector'
_diffrn_measurement_method '\f and \w scans'
_diffrn_radiation_monochromator graphite
_diffrn_radiation_source 'fine-focus sealed tube'
_diffrn_radiation_type MoK\a
_diffrn_radiation_wavelength 0.71073
_diffrn_reflns_av_R_equivalents 0.0447
_diffrn_reflns_av_unetI/netI 0.0263
_diffrn_reflns_Laue_measured_fraction_full 1.000
_diffrn_reflns_Laue_measured_fraction_max 0.973
_diffrn_reflns_limit_h_max 8
_diffrn_reflns_limit_h_min -8
_diffrn_reflns_limit_k_max 36
_diffrn_reflns_limit_k_min 0
_diffrn_reflns_limit_l_max 16
_diffrn_reflns_limit_l_min 0
_diffrn_reflns_number 6265
_diffrn_reflns_point_group_measured_fraction_full 1.000
_diffrn_reflns_point_group_measured_fraction_max 0.973
_diffrn_reflns_theta_full 25.242
_diffrn_reflns_theta_max 28.308
_diffrn_reflns_theta_min 1.450
_exptl_absorpt_coefficient_mu 0.092
_exptl_absorpt_correction_T_max 0.967050
_exptl_absorpt_correction_T_min 0.884699
_exptl_absorpt_correction_type multi-scan
_exptl_absorpt_process_details '(<i>TWINABS</i>; Sheldrick, 2012)'
_exptl_crystal_colour colourless
_exptl_crystal_density_diffrn 1.323
_exptl_crystal_description block
_exptl_crystal_F_000 880
_exptl_crystal_size_max 0.378
_exptl_crystal_size_mid 0.183
_exptl_crystal_size_min 0.128
_refine_diff_density_max 0.357
_refine_diff_density_min -0.218
_refine_diff_density_rms 0.056
_refine_ls_extinction_method none
_refine_ls_goodness_of_fit_ref 1.039
_refine_ls_hydrogen_treatment mixed
_refine_ls_matrix_type full
_refine_ls_number_parameters 282
_refine_ls_number_reflns 4998
_refine_ls_number_restraints 2
_refine_ls_restrained_S_all 1.041
_refine_ls_R_factor_all 0.0619
_refine_ls_R_factor_gt 0.0471
_refine_ls_shift/su_max 0.001
_refine_ls_shift/su_mean 0.000
_refine_ls_structure_factor_coef Fsqd
_refine_ls_weighting_details 'w=1/[\s^2^(Fo^2^)+(0.0557P)^2^+0.7009P] where P=(Fo^2^+2Fc^2^)/3'
_refine_ls_weighting_scheme calc
_refine_ls_wR_factor_gt 0.1107
_refine_ls_wR_factor_ref 0.1205
_reflns_Friedel_coverage 0.000
_reflns_number_gt 4100
_reflns_number_total 4998
_reflns_threshold_expression 'I > 2\s(I)'
_cod_data_source_file gw5053sup1.cif
_cod_data_source_block 1533073
_cod_original_sg_symbol_H-M 'P 21/n'
_cod_database_code 2311772
_shelx_shelxl_version_number 2014/7
_shelx_space_group_comment
;
The symmetry employed for this shelxl refinement is uniquely defined
by the following loop, which should always be used as a source of
symmetry information in preference to the above space-group names.
They are only intended as comments.
;
_shelx_estimated_absorpt_t_min 0.966
_shelx_estimated_absorpt_t_max 0.988
_exptl_absorpt_special_details
; 
The crystal was placed in the cold stream of an Oxford Cryosystems 
Cobra open-flow nitrogen cryostat (Cosier & Glazer, 1986) operating 
at 100.0 (1) K.
;

loop_
_space_group_symop_operation_xyz
'x, y, z'
'-x+1/2, y+1/2, -z+1/2'
'-x, -y, -z'
'x-1/2, -y-1/2, z-1/2'

loop_
_atom_site_label
_atom_site_type_symbol
_atom_site_fract_x
_atom_site_fract_y
_atom_site_fract_z
_atom_site_U_iso_or_equiv
_atom_site_adp_type
_atom_site_occupancy
_atom_site_site_symmetry_order
_atom_site_calc_flag
_atom_site_refinement_flags_posn
_atom_site_refinement_flags_adp
O1 O 0.86258(18) 0.64597(4) 0.28594(10) 0.0223(3) Uani 1 1 d D .
O2 O 0.50255(19) 0.65158(4) 0.21784(10) 0.0285(3) Uani 1 1 d . .
O3 O 0.59938(19) 0.86065(4) 0.21667(10) 0.0262(3) Uani 1 1 d D .
O4 O 0.8878(2) 0.84366(5) 0.34800(10) 0.0320(3) Uani 1 1 d . .
N1 N 0.8917(2) 0.71160(4) 0.13904(10) 0.0173(3) Uani 1 1 d . .
N2 N 0.7975(2) 0.79569(4) 0.11100(10) 0.0174(3) Uani 1 1 d . .
N3 N 0.7985(2) 0.74354(5) -0.04924(11) 0.0211(3) Uani 1 1 d . .
N4 N 1.1472(2) 0.76568(5) 0.06872(11) 0.0211(3) Uani 1 1 d . .
C1 C 0.7830(2) 0.75317(5) 0.18076(12) 0.0173(3) Uani 1 1 d . .
H1A H 0.8540 0.7601 0.2583 0.021 Uiso 1 1 calc R U
H1B H 0.6258 0.7456 0.1814 0.021 Uiso 1 1 calc R U
C2 C 0.6917(3) 0.78430(6) -0.00492(13) 0.0205(3) Uani 1 1 d . .
H2A H 0.5336 0.7770 -0.0063 0.025 Uiso 1 1 calc R U
H2B H 0.7009 0.8124 -0.0530 0.025 Uiso 1 1 calc R U
C3 C 0.7823(3) 0.70224(5) 0.02226(12) 0.0200(3) Uani 1 1 d . .
H3A H 0.8527 0.6744 -0.0073 0.024 Uiso 1 1 calc R U
H3B H 0.6247 0.6945 0.0214 0.024 Uiso 1 1 calc R U
C4 C 1.1271(2) 0.72397(6) 0.13865(14) 0.0210(3) Uani 1 1 d . .
H4A H 1.2010 0.7306 0.2158 0.025 Uiso 1 1 calc R U
H4B H 1.2026 0.6965 0.1105 0.025 Uiso 1 1 calc R U
C5 C 1.0355(2) 0.80590(5) 0.11195(13) 0.0193(3) Uani 1 1 d . .
H5A H 1.0496 0.8344 0.0660 0.023 Uiso 1 1 calc R U
H5B H 1.1082 0.8129 0.1891 0.023 Uiso 1 1 calc R U
C6 C 1.0337(3) 0.75493(6) -0.04482(13) 0.0226(3) Uani 1 1 d . .
H6A H 1.1078 0.7276 -0.0743 0.027 Uiso 1 1 calc R U
H6B H 1.0467 0.7827 -0.0933 0.027 Uiso 1 1 calc R U
C7 C 0.6120(2) 0.60799(5) 0.38500(12) 0.0170(3) Uani 1 1 d . .
C8 C 0.7831(2) 0.59586(5) 0.47010(13) 0.0186(3) Uani 1 1 d . .
H8A H 0.9296 0.6057 0.4663 0.022 Uiso 1 1 calc R U
C9 C 0.7414(3) 0.56935(5) 0.56097(13) 0.0197(3) Uani 1 1 d . .
H9A H 0.8598 0.5611 0.6186 0.024 Uiso 1 1 calc R U
C10 C 0.5280(3) 0.55483(5) 0.56803(13) 0.0200(3) Uani 1 1 d . .
C11 C 0.3576(3) 0.56703(5) 0.48201(14) 0.0213(3) Uani 1 1 d . .
H11A H 0.2112 0.5570 0.4855 0.026 Uiso 1 1 calc R U
C12 C 0.3973(2) 0.59358(5) 0.39145(13) 0.0194(3) Uani 1 1 d . .
H12A H 0.2787 0.6019 0.3341 0.023 Uiso 1 1 calc R U
C13 C 0.6531(2) 0.63711(5) 0.28769(12) 0.0177(3) Uani 1 1 d . .
C14 C 0.6023(2) 0.89207(5) 0.39676(12) 0.0183(3) Uani 1 1 d . .
C15 C 0.3851(3) 0.90790(5) 0.36796(13) 0.0208(3) Uani 1 1 d . .
H15A H 0.3038 0.9013 0.2961 0.025 Uiso 1 1 calc R U
C16 C 0.2879(3) 0.93339(6) 0.44493(14) 0.0234(3) Uani 1 1 d . .
H16A H 0.1400 0.9442 0.4248 0.028 Uiso 1 1 calc R U
C17 C 0.4031(3) 0.94328(5) 0.55042(13) 0.0238(3) Uani 1 1 d . .
C18 C 0.6204(3) 0.92707(6) 0.57832(14) 0.0252(4) Uani 1 1 d . .
H18A H 0.7018 0.9337 0.6501 0.030 Uiso 1 1 calc R U
C19 C 0.7185(3) 0.90150(6) 0.50256(13) 0.0222(3) Uani 1 1 d . .
H19A H 0.8658 0.8904 0.5230 0.027 Uiso 1 1 calc R U
C20 C 0.7115(2) 0.86323(5) 0.31887(13) 0.0191(3) Uani 1 1 d . .
C21 C 0.4771(3) 0.52763(6) 0.66749(14) 0.0257(4) Uani 1 1 d . .
H21A H 0.6147 0.5155 0.7110 0.038 Uiso 1 1 calc R U
H21B H 0.3791 0.5009 0.6420 0.038 Uiso 1 1 calc R U
H21C H 0.4043 0.5488 0.7140 0.038 Uiso 1 1 calc R U
C22 C 0.2970(3) 0.97108(6) 0.63318(15) 0.0306(4) Uani 1 1 d . .
H22A H 0.3566 0.9603 0.7088 0.046 Uiso 1 1 calc R U
H22B H 0.1369 0.9660 0.6183 0.046 Uiso 1 1 calc R U
H22C H 0.3286 1.0051 0.6263 0.046 Uiso 1 1 calc R U
H1O3 H 0.674(4) 0.8423(8) 0.179(2) 0.064(8) Uiso 1 1 d D .
H1O1 H 0.869(4) 0.6654(8) 0.2281(17) 0.065(8) Uiso 1 1 d D .

loop_
_atom_site_aniso_label
_atom_site_aniso_U_11
_atom_site_aniso_U_22
_atom_site_aniso_U_33
_atom_site_aniso_U_23
_atom_site_aniso_U_13
_atom_site_aniso_U_12
O1 0.0212(5) 0.0238(6) 0.0222(6) 0.0079(5) 0.0041(4) 0.0000(4)
O2 0.0241(6) 0.0314(6) 0.0277(6) 0.0109(5) -0.0018(5) 0.0006(5)
O3 0.0299(6) 0.0284(6) 0.0200(6) -0.0037(5) 0.0035(5) 0.0127(5)
O4 0.0266(6) 0.0383(7) 0.0291(7) -0.0099(5) -0.0011(5) 0.0129(5)
N1 0.0195(6) 0.0158(6) 0.0169(6) 0.0009(5) 0.0041(5) 0.0009(5)
N2 0.0190(6) 0.0159(6) 0.0181(6) 0.0007(5) 0.0051(5) 0.0011(5)
N3 0.0268(7) 0.0208(7) 0.0159(6) -0.0001(5) 0.0044(5) -0.0022(5)
N4 0.0203(6) 0.0197(6) 0.0250(7) 0.0002(5) 0.0084(5) -0.0003(5)
C1 0.0204(7) 0.0164(7) 0.0165(7) 0.0012(5) 0.0066(5) 0.0003(5)
C2 0.0216(7) 0.0212(8) 0.0181(7) 0.0034(6) 0.0019(6) 0.0023(6)
C3 0.0253(7) 0.0171(7) 0.0175(7) -0.0019(6) 0.0034(6) -0.0030(6)
C4 0.0177(7) 0.0192(7) 0.0262(8) 0.0020(6) 0.0043(6) 0.0028(6)
C5 0.0193(7) 0.0166(7) 0.0225(8) -0.0010(6) 0.0051(6) -0.0019(6)
C6 0.0279(8) 0.0215(8) 0.0211(8) 0.0004(6) 0.0122(6) -0.0003(6)
C7 0.0207(7) 0.0130(6) 0.0176(7) -0.0015(5) 0.0043(5) 0.0011(5)
C8 0.0183(7) 0.0176(7) 0.0200(8) 0.0009(6) 0.0038(6) 0.0004(5)
C9 0.0222(7) 0.0175(7) 0.0188(7) -0.0002(6) 0.0014(6) 0.0018(6)
C10 0.0271(8) 0.0140(7) 0.0210(8) -0.0024(6) 0.0097(6) 0.0003(6)
C11 0.0189(7) 0.0180(7) 0.0282(9) -0.0015(6) 0.0076(6) -0.0002(6)
C12 0.0177(7) 0.0173(7) 0.0225(8) -0.0022(6) 0.0017(6) 0.0021(6)
C13 0.0211(7) 0.0137(6) 0.0177(7) -0.0014(5) 0.0018(6) 0.0014(5)
C14 0.0239(7) 0.0130(6) 0.0193(7) 0.0017(5) 0.0077(6) 0.0004(6)
C15 0.0251(8) 0.0184(7) 0.0196(8) 0.0020(6) 0.0055(6) 0.0014(6)
C16 0.0249(8) 0.0206(8) 0.0267(8) 0.0028(6) 0.0097(6) 0.0047(6)
C17 0.0339(8) 0.0170(7) 0.0234(8) 0.0016(6) 0.0135(7) 0.0001(6)
C18 0.0343(9) 0.0234(8) 0.0184(8) -0.0009(6) 0.0058(6) -0.0003(7)
C19 0.0257(8) 0.0199(8) 0.0213(8) 0.0012(6) 0.0043(6) 0.0014(6)
C20 0.0221(7) 0.0153(7) 0.0204(7) 0.0003(6) 0.0050(6) 0.0013(6)
C21 0.0339(9) 0.0215(8) 0.0242(8) 0.0007(6) 0.0125(7) -0.0023(6)
C22 0.0423(10) 0.0249(9) 0.0286(9) -0.0034(7) 0.0174(8) 0.0025(7)

loop_
_atom_type_symbol
_atom_type_description
_atom_type_scat_dispersion_real
_atom_type_scat_dispersion_imag
_atom_type_scat_source
C C 0.0033 0.0016 'International Tables Vol C Tables 4.2.6.8 and 6.1.1.4'
H H 0.0000 0.0000 'International Tables Vol C Tables 4.2.6.8 and 6.1.1.4'
N N 0.0061 0.0033 'International Tables Vol C Tables 4.2.6.8 and 6.1.1.4'
O O 0.0106 0.0060 'International Tables Vol C Tables 4.2.6.8 and 6.1.1.4'

loop_
_geom_angle_atom_site_label_1
_geom_angle_atom_site_label_2
_geom_angle_atom_site_label_3
_geom_angle
C13 O1 H1O1 107.5(17)
C20 O3 H1O3 107.0(18)
C1 N1 C4 108.19(11)
C1 N1 C3 108.09(11)
C4 N1 C3 108.68(11)
C1 N2 C2 108.27(11)
C1 N2 C5 107.79(11)
C2 N2 C5 108.69(11)
C3 N3 C2 108.65(12)
C3 N3 C6 108.36(12)
C2 N3 C6 108.30(12)
C5 N4 C4 108.48(12)
C5 N4 C6 108.66(12)
C4 N4 C6 108.03(12)
N1 C1 N2 111.51(11)
N1 C1 H1A 109.3
N2 C1 H1A 109.3
N1 C1 H1B 109.3
N2 C1 H1B 109.3
H1A C1 H1B 108.0
N3 C2 N2 111.52(12)
N3 C2 H2A 109.3
N2 C2 H2A 109.3
N3 C2 H2B 109.3
N2 C2 H2B 109.3
H2A C2 H2B 108.0
N3 C3 N1 111.30(12)
N3 C3 H3A 109.4
N1 C3 H3A 109.4
N3 C3 H3B 109.4
N1 C3 H3B 109.4
H3A C3 H3B 108.0
N4 C4 N1 111.44(12)
N4 C4 H4A 109.3
N1 C4 H4A 109.3
N4 C4 H4B 109.3
N1 C4 H4B 109.3
H4A C4 H4B 108.0
N4 C5 N2 111.56(12)
N4 C5 H5A 109.3
N2 C5 H5A 109.3
N4 C5 H5B 109.3
N2 C5 H5B 109.3
H5A C5 H5B 108.0
N4 C6 N3 112.68(12)
N4 C6 H6A 109.1
N3 C6 H6A 109.1
N4 C6 H6B 109.1
N3 C6 H6B 109.1
H6A C6 H6B 107.8
C8 C7 C12 119.40(14)
C8 C7 C13 121.21(13)
C12 C7 C13 119.38(13)
C7 C8 C9 120.45(14)
C7 C8 H8A 119.8
C9 C8 H8A 119.8
C10 C9 C8 120.53(14)
C10 C9 H9A 119.7
C8 C9 H9A 119.7
C9 C10 C11 118.57(14)
C9 C10 C21 121.57(14)
C11 C10 C21 119.83(14)
C12 C11 C10 121.32(14)
C12 C11 H11A 119.3
C10 C11 H11A 119.3
C11 C12 C7 119.72(14)
C11 C12 H12A 120.1
C7 C12 H12A 120.1
O2 C13 O1 123.81(14)
O2 C13 C7 121.82(14)
O1 C13 C7 114.36(12)
C19 C14 C15 119.54(14)
C19 C14 C20 118.57(14)
C15 C14 C20 121.83(14)
C16 C15 C14 119.71(15)
C16 C15 H15A 120.1
C14 C15 H15A 120.1
C17 C16 C15 121.17(15)
C17 C16 H16A 119.4
C15 C16 H16A 119.4
C16 C17 C18 118.53(14)
C16 C17 C22 120.88(15)
C18 C17 C22 120.59(15)
C19 C18 C17 120.80(15)
C19 C18 H18A 119.6
C17 C18 H18A 119.6
C18 C19 C14 120.25(15)
C18 C19 H19A 119.9
C14 C19 H19A 119.9
O4 C20 O3 123.33(14)
O4 C20 C14 122.37(14)
O3 C20 C14 114.30(13)
C10 C21 H21A 109.5
C10 C21 H21B 109.5
H21A C21 H21B 109.5
C10 C21 H21C 109.5
H21A C21 H21C 109.5
H21B C21 H21C 109.5
C17 C22 H22A 109.5
C17 C22 H22B 109.5
H22A C22 H22B 109.5
C17 C22 H22C 109.5
H22A C22 H22C 109.5
H22B C22 H22C 109.5

loop_
_geom_bond_atom_site_label_1
_geom_bond_atom_site_label_2
_geom_bond_distance
O1 C13 1.3145(18)
O1 H1O1 0.898(16)
O2 C13 1.2161(18)
O3 C20 1.3193(19)
O3 H1O3 0.869(17)
O4 C20 1.2132(19)
N1 C1 1.4768(18)
N1 C4 1.4879(19)
N1 C3 1.4909(19)
N2 C1 1.4770(18)
N2 C2 1.4865(19)
N2 C5 1.4879(18)
N3 C3 1.464(2)
N3 C2 1.466(2)
N3 C6 1.472(2)
N4 C5 1.465(2)
N4 C4 1.466(2)
N4 C6 1.471(2)
C1 H1A 0.9900
C1 H1B 0.9900
C2 H2A 0.9900
C2 H2B 0.9900
C3 H3A 0.9900
C3 H3B 0.9900
C4 H4A 0.9900
C4 H4B 0.9900
C5 H5A 0.9900
C5 H5B 0.9900
C6 H6A 0.9900
C6 H6B 0.9900
C7 C8 1.389(2)
C7 C12 1.394(2)
C7 C13 1.496(2)
C8 C9 1.393(2)
C8 H8A 0.9500
C9 C10 1.389(2)
C9 H9A 0.9500
C10 C11 1.393(2)
C10 C21 1.509(2)
C11 C12 1.387(2)
C11 H11A 0.9500
C12 H12A 0.9500
C14 C19 1.390(2)
C14 C15 1.394(2)
C14 C20 1.490(2)
C15 C16 1.392(2)
C15 H15A 0.9500
C16 C17 1.387(2)
C16 H16A 0.9500
C17 C18 1.397(2)
C17 C22 1.507(2)
C18 C19 1.385(2)
C18 H18A 0.9500
C19 H19A 0.9500
C21 H21A 0.9800
C21 H21B 0.9800
C21 H21C 0.9800
C22 H22A 0.9800
C22 H22B 0.9800
C22 H22C 0.9800

loop_
_geom_hbond_atom_site_label_D
_geom_hbond_atom_site_label_H
_geom_hbond_atom_site_label_A
_geom_hbond_distance_DH
_geom_hbond_distance_HA
_geom_hbond_distance_DA
_geom_hbond_angle_DHA
_geom_hbond_site_symmetry_A
_geom_hbond_publ_flag
O3 H1O3 N2 0.87(2) 1.79(2) 2.6447(17) 169(2) . yes
O1 H1O1 N1 0.90(2) 1.71(2) 2.5961(17) 168(2) . yes
C1 H1A O4 0.9900 2.5800 3.253(2) 125.00 . yes
C3 H3B O4 0.9900 2.5900 3.211(2) 121.00 4_575 yes
C4 H4B O2 0.9900 2.4300 3.1037(19) 125.00 1_655 yes
C3 H3A Cg2 0.9900 2.7700 3.7117(16) 160.00 4_675 yes
C5 H5A Cg1 0.9900 2.6200 3.5925(16) 169.00 4_675 yes
C21 H21B Cg1 0.9800 2.7700 3.5161(18) 133.00 3_666 yes
C22 H22C Cg2 0.9800 2.7700 3.6773(19) 153.00 3_676 yes

loop_
_geom_torsion_atom_site_label_1
_geom_torsion_atom_site_label_2
_geom_torsion_atom_site_label_3
_geom_torsion_atom_site_label_4
_geom_torsion
C4 N1 C1 N2 58.80(15)
C3 N1 C1 N2 -58.72(15)
C2 N2 C1 N1 58.51(15)
C5 N2 C1 N1 -58.91(15)
C3 N3 C2 N2 59.35(15)
C6 N3 C2 N2 -58.16(16)
C1 N2 C2 N3 -58.60(15)
C5 N2 C2 N3 58.23(15)
C2 N3 C3 N1 -59.55(15)
C6 N3 C3 N1 57.92(16)
C1 N1 C3 N3 59.13(15)
C4 N1 C3 N3 -58.07(15)
C5 N4 C4 N1 59.28(16)
C6 N4 C4 N1 -58.34(16)
C1 N1 C4 N4 -58.75(15)
C3 N1 C4 N4 58.38(16)
C4 N4 C5 N2 -59.72(15)
C6 N4 C5 N2 57.49(16)
C1 N2 C5 N4 59.32(15)
C2 N2 C5 N4 -57.82(16)
C5 N4 C6 N3 -58.34(16)
C4 N4 C6 N3 59.16(16)
C3 N3 C6 N4 -59.13(16)
C2 N3 C6 N4 58.56(16)
C12 C7 C8 C9 0.3(2)
C13 C7 C8 C9 178.98(13)
C7 C8 C9 C10 -0.2(2)
C8 C9 C10 C11 0.5(2)
C8 C9 C10 C21 -177.76(14)
C9 C10 C11 C12 -0.8(2)
C21 C10 C11 C12 177.50(14)
C10 C11 C12 C7 0.8(2)
C8 C7 C12 C11 -0.5(2)
C13 C7 C12 C11 -179.28(13)
C8 C7 C13 O2 -173.28(14)
C12 C7 C13 O2 5.4(2)
C8 C7 C13 O1 5.7(2)
C12 C7 C13 O1 -175.54(13)
C19 C14 C15 C16 0.7(2)
C20 C14 C15 C16 177.87(14)
C14 C15 C16 C17 -0.2(2)
C15 C16 C17 C18 0.0(2)
C15 C16 C17 C22 179.73(15)
C16 C17 C18 C19 -0.3(2)
C22 C17 C18 C19 179.99(15)
C17 C18 C19 C14 0.8(2)
C15 C14 C19 C18 -1.0(2)
C20 C14 C19 C18 -178.24(14)
C19 C14 C20 O4 7.8(2)
C15 C14 C20 O4 -169.39(15)
C19 C14 C20 O3 -172.65(13)
C15 C14 C20 O3 10.1(2)
